data_7000118
loop_
_publ_author_name
'Sugimoto, Hideki'
'Tarumizu, Makoto'
'Tanaka, Koji'
'Miyake, Hiroyuki'
'Tsukube, Hiroshi'

_publ_section_title
;
 A new series of molybdenum-(IV), -(V), and -(VI) dithiolate compounds
 as active site models of molybdoenzymes: preparation, crystal
 structures, spectroscopic/electrochemical properties and reactivity in
 oxygen atom transfer.
;
_journal_issue 21
_journal_name_full 'Dalton transactions (Cambridge, England : 2003)'
_journal_page_first 3558
_journal_page_last 3565
_journal_paper_doi 10.1039/b503828f
_journal_year 2005
_chemical_absolute_configuration 'CHOOSE rm ad rmad syn or unk'
_chemical_formula_moiety 'C28 H44 Cl4 N2 Mo O2 S4 '
_chemical_formula_sum 'C28 H44 Cl4 Mo N2 O2 S4'
_chemical_formula_weight 806.66
_space_group_IT_number 43
_symmetry_cell_setting orthorhombic
_symmetry_Int_Tables_number 43
_symmetry_space_group_name_Hall 'F 2 -2d'
_symmetry_space_group_name_H-M 'F d d 2'
_cell_angle_alpha 90
_cell_angle_beta 90
_cell_angle_gamma 90
_cell_formula_units_Z 16
_cell_length_a 28.139(3)
_cell_length_b 21.789(3)
_cell_length_c 22.697(3)
_cell_measurement_reflns_used 15170
_cell_measurement_temperature 123.1
_cell_measurement_theta_max 27.5
_cell_measurement_theta_min 4.1
_cell_volume 13916(3)
_computing_cell_refinement CrystalClear
_computing_data_collection CrystalClear
_computing_data_reduction CrystalStructure
_computing_publication_material 'CrystalStructure 3.6.0'
_computing_structure_refinement CRYSTALS
_computing_structure_solution SIR97
_diffrn_detector_area_resol_mean 7.31
_diffrn_measured_fraction_theta_full 0.9923
_diffrn_measured_fraction_theta_max 0.9923
_diffrn_measurement_device_type 'Rigaku Mercury'
_diffrn_measurement_method \w
_diffrn_radiation_type 'Mo K\a'
_diffrn_radiation_wavelength 0.7107
_diffrn_reflns_av_R_equivalents 0.059
_diffrn_reflns_limit_h_max 28
_diffrn_reflns_limit_h_min -36
_diffrn_reflns_limit_k_max 24
_diffrn_reflns_limit_k_min -28
_diffrn_reflns_limit_l_max 29
_diffrn_reflns_limit_l_min -28
_diffrn_reflns_number 34465
_diffrn_reflns_theta_full 27.48
_diffrn_reflns_theta_max 27.48
_exptl_absorpt_coefficient_mu 0.952
_exptl_absorpt_correction_T_max 0.927
_exptl_absorpt_correction_T_min 0.713
_exptl_absorpt_correction_type multi-scan
_exptl_absorpt_process_details 'Jacobson, R. (1998) Private communication'
_exptl_crystal_colour red
_exptl_crystal_density_diffrn 1.540
_exptl_crystal_density_method 'not measured'
_exptl_crystal_description prism
_exptl_crystal_F_000 6656.00
_exptl_crystal_size_max 0.20
_exptl_crystal_size_mid 0.18
_exptl_crystal_size_min 0.08
_refine_diff_density_max 1.97
_refine_diff_density_min -1.09
_refine_ls_abs_structure_details 'Flack, H. D. (1983), Acta Cryst. A39, 876-881. 3398 Friedel Pairs'
_refine_ls_abs_structure_Flack -0.00(3)
_refine_ls_extinction_method none
_refine_ls_goodness_of_fit_ref 1.000
_refine_ls_hydrogen_treatment refall
_refine_ls_number_parameters 415
_refine_ls_number_reflns 7813
_refine_ls_R_factor_gt 0.0380
_refine_ls_shift/su_max 0.0020
_refine_ls_structure_factor_coef Fsqd
_refine_ls_weighting_details 'w = 1/[0.7080\s(Fo^2^)]/(4Fo^2^)'
_refine_ls_weighting_scheme calc
_refine_ls_wR_factor_ref 0.0880
_reflns_number_gt 7013
_reflns_number_total 7813
_reflns_threshold_expression F^2^>2.0\s(F^2^)
_cod_data_source_file b503828f.txt
_cod_data_source_block (Et4N)2[1]
_cod_original_cell_volume 13916.3(29)
_cod_original_formula_sum 'C28 H44 Cl4 N2 Mo O2 S4 '
_cod_database_code 7000118

loop_
_symmetry_equiv_pos_site_id
_symmetry_equiv_pos_as_xyz
1 +X,+Y,+Z
2 1/4-X,1/4+Y,1/4+Z
3 1/4+X,1/4-Y,1/4+Z
4 1/2-X,-Y,1/2+Z
5 +X,1/2+Y,1/2+Z
6 1/4-X,3/4+Y,3/4+Z
7 1/4+X,3/4-Y,3/4+Z
8 1/2-X,1/2-Y,+Z
9 1/2+X,+Y,1/2+Z
10 3/4-X,1/4+Y,3/4+Z
11 3/4+X,1/4-Y,3/4+Z
12 -X,-Y,+Z
13 1/2+X,1/2+Y,+Z
14 3/4-X,3/4+Y,1/4+Z
15 3/4+X,3/4-Y,1/4+Z
16 -X,1/2-Y,1/2+Z

loop_
_atom_site_label
_atom_site_type_symbol
_atom_site_fract_x
_atom_site_fract_y
_atom_site_fract_z
_atom_site_U_iso_or_equiv
_atom_site_adp_type
_atom_site_occupancy
_atom_site_symmetry_multiplicity
_atom_site_calc_flag
_atom_site_refinement_flags
_atom_site_disorder_assembly
_atom_site_disorder_group
Mo(1) Mo 0.504240(10) 0.211960(10) 1.02808(3) 0.01674(7) Uani 1.00 1 d . . .
Cl(1) Cl 0.31270(4) 0.25846(5) 0.98197(6) 0.0321(3) Uani 1.00 1 d . . .
Cl(2) Cl 0.47473(4) 0.41755(4) 0.87408(5) 0.0259(2) Uani 1.00 1 d . . .
Cl(3) Cl 0.53207(4) 0.07060(6) 0.82125(6) 0.0424(3) Uani 1.00 1 d . . .
Cl(4) Cl 0.69519(3) 0.19608(5) 0.96146(5) 0.0296(3) Uani 1.00 1 d . . .
S(1) S 0.41888(3) 0.22213(4) 1.01017(5) 0.0191(2) Uani 1.00 1 d . . .
S(2) S 0.50231(3) 0.30675(4) 0.95886(5) 0.0214(2) Uani 1.00 1 d . . .
S(3) S 0.50612(3) 0.14804(5) 0.93342(5) 0.0265(3) Uani 1.00 1 d . . .
S(4) S 0.58961(3) 0.21090(4) 1.00720(5) 0.0199(2) Uani 1.00 1 d . . .
O(1) O 0.52277(11) 0.26093(13) 1.08407(13) 0.0262(7) Uani 1.00 1 d . . .
O(2) O 0.48577(10) 0.14743(13) 1.06576(13) 0.0271(8) Uani 1.00 1 d . . .
N(1) N 0.39432(13) 0.2846(2) 0.7312(2) 0.0328(10) Uani 1.00 1 d . . .
N(2) N 0.64718(11) 0.3700(1) 0.8795(2) 0.0220(8) Uani 1.00 1 d . . .
C(1) C 0.40628(13) 0.2850(2) 0.9644(2) 0.0173(9) Uani 1.00 1 d . . .
C(2) C 0.44333(12) 0.3220(2) 0.9410(2) 0.0152(8) Uani 1.00 1 d . . .
C(3) C 0.4306(1) 0.3718(2) 0.9056(2) 0.0193(9) Uani 1.00 1 d . . .
C(4) C 0.3836(1) 0.3869(2) 0.8936(2) 0.0220(10) Uani 1.00 1 d . . .
C(5) C 0.3475(1) 0.3517(2) 0.9177(2) 0.0250(10) Uani 1.00 1 d . . .
C(6) C 0.35943(13) 0.3019(2) 0.9521(2) 0.0209(9) Uani 1.00 1 d . . .
C(7) C 0.5644(1) 0.1425(2) 0.9098(2) 0.0211(9) Uani 1.00 1 d . . .
C(8) C 0.60155(13) 0.1700(2) 0.9425(2) 0.0179(9) Uani 1.00 1 d . . .
C(9) C 0.6483(1) 0.1639(2) 0.9213(2) 0.0224(10) Uani 1.00 1 d . . .
C(10) C 0.6593(2) 0.1321(2) 0.8705(2) 0.0256(10) Uani 1.00 1 d . . .
C(11) C 0.6232(2) 0.1038(2) 0.8390(2) 0.0263(10) Uani 1.00 1 d . . .
C(12) C 0.5765(2) 0.1095(2) 0.8593(2) 0.0265(11) Uani 1.00 1 d . . .
C(13) C 0.4195(2) 0.2257(2) 0.7454(3) 0.048(2) Uani 1.00 1 d . . .
C(14) C 0.4390(3) 0.2207(3) 0.8068(3) 0.077(2) Uani 1.00 1 d . . .
C(15) C 0.4262(2) 0.3389(2) 0.7437(2) 0.0347(12) Uani 1.00 1 d . . .
C(16) C 0.4725(2) 0.3390(3) 0.7097(3) 0.051(2) Uani 1.00 1 d . . .
C(17) C 0.3507(2) 0.2929(2) 0.7704(3) 0.046(2) Uani 1.00 1 d . . .
C(18) C 0.3148(2) 0.2417(4) 0.7666(5) 0.116(4) Uani 1.00 1 d . . .
C(19) C 0.3804(2) 0.2822(4) 0.6671(3) 0.086(2) Uani 1.00 1 d . . .
C(20) C 0.3594(4) 0.3414(7) 0.6436(3) 0.184(5) Uani 1.00 1 d . . .
C(21) C 0.6768(2) 0.3696(2) 0.8238(2) 0.0295(11) Uani 1.00 1 d . . .
C(22) C 0.7077(2) 0.3124(2) 0.8158(2) 0.0353(12) Uani 1.00 1 d . . .
C(23) C 0.6154(1) 0.3136(2) 0.8825(2) 0.0233(10) Uani 1.00 1 d . . .
C(24) C 0.5839(2) 0.3026(2) 0.8293(2) 0.0352(13) Uani 1.00 1 d . . .
C(25) C 0.6781(2) 0.3683(2) 0.9339(2) 0.0276(11) Uani 1.00 1 d . . .
C(26) C 0.7099(2) 0.4235(2) 0.9424(3) 0.043(1) Uani 1.00 1 d . . .
C(27) C 0.6175(2) 0.4281(2) 0.8782(2) 0.0274(11) Uani 1.00 1 d . . .
C(28) C 0.5902(2) 0.4411(2) 0.9345(2) 0.0327(12) Uani 1.00 1 d . . .
H(1) H 0.3765 0.4214 0.8695 0.026 Uiso 1.00 1 c R . .
H(2) H 0.3151 0.3616 0.9103 0.030 Uiso 1.00 1 c R . .
H(3) H 0.6913 0.1296 0.8575 0.031 Uiso 1.00 1 c R . .
H(4) H 0.6299 0.0810 0.8043 0.032 Uiso 1.00 1 c R . .
H(5) H 0.3976 0.1930 0.7404 0.057 Uiso 1.00 1 c R . .
H(6) H 0.4450 0.2211 0.7184 0.057 Uiso 1.00 1 c R . .
H(7) H 0.4706 0.2362 0.8071 0.093 Uiso 1.00 1 c R . .
H(8) H 0.4391 0.1791 0.8195 0.093 Uiso 1.00 1 c R . .
H(9) H 0.4199 0.2444 0.8327 0.093 Uiso 1.00 1 c R . .
H(10) H 0.4093 0.3753 0.7340 0.042 Uiso 1.00 1 c R . .
H(11) H 0.4334 0.3388 0.7846 0.042 Uiso 1.00 1 c R . .
H(12) H 0.4961 0.3179 0.7318 0.061 Uiso 1.00 1 c R . .
H(13) H 0.4826 0.3800 0.7030 0.061 Uiso 1.00 1 c R . .
H(14) H 0.4679 0.3189 0.6731 0.061 Uiso 1.00 1 c R . .
H(15) H 0.3611 0.2967 0.8101 0.055 Uiso 1.00 1 c R . .
H(16) H 0.3350 0.3295 0.7588 0.055 Uiso 1.00 1 c R . .
H(17) H 0.2924 0.2496 0.7362 0.139 Uiso 1.00 1 c R . .
H(18) H 0.2986 0.2377 0.8031 0.139 Uiso 1.00 1 c R . .
H(19) H 0.3314 0.2047 0.7582 0.139 Uiso 1.00 1 c R . .
H(20) H 0.4078 0.2721 0.6446 0.104 Uiso 1.00 1 c R . .
H(21) H 0.3569 0.2513 0.6619 0.104 Uiso 1.00 1 c R . .
H(22) H 0.3259 0.3420 0.6490 0.221 Uiso 1.00 1 c R . .
H(23) H 0.3666 0.3459 0.6029 0.221 Uiso 1.00 1 c R . .
H(24) H 0.3734 0.3741 0.6651 0.221 Uiso 1.00 1 c R . .
H(25) H 0.6558 0.3723 0.7912 0.035 Uiso 1.00 1 c R . .
H(26) H 0.6970 0.4046 0.8245 0.036 Uiso 1.00 1 c R . .
H(27) H 0.7379 0.3192 0.8335 0.042 Uiso 1.00 1 c R . .
H(28) H 0.7118 0.3040 0.7751 0.043 Uiso 1.00 1 c R . .
H(29) H 0.6927 0.2783 0.8343 0.042 Uiso 1.00 1 c R . .
H(30) H 0.6351 0.2786 0.8875 0.028 Uiso 1.00 1 c R . .
H(31) H 0.5953 0.3179 0.9159 0.028 Uiso 1.00 1 c R . .
H(32) H 0.5544 0.3231 0.8345 0.043 Uiso 1.00 1 c R . .
H(33) H 0.5784 0.2599 0.8246 0.042 Uiso 1.00 1 c R . .
H(34) H 0.5994 0.3182 0.7953 0.042 Uiso 1.00 1 c R . .
H(35) H 0.6577 0.3656 0.9672 0.033 Uiso 1.00 1 c R . .
H(36) H 0.6975 0.3327 0.9319 0.033 Uiso 1.00 1 c R . .
H(37) H 0.7396 0.4160 0.9238 0.052 Uiso 1.00 1 c R . .
H(38) H 0.7149 0.4303 0.9833 0.052 Uiso 1.00 1 c R . .
H(39) H 0.6955 0.4587 0.9254 0.052 Uiso 1.00 1 c R . .
H(40) H 0.6380 0.4618 0.8708 0.033 Uiso 1.00 1 c R . .
H(41) H 0.5952 0.4244 0.8469 0.033 Uiso 1.00 1 c R . .
H(42) H 0.5598 0.4223 0.9325 0.039 Uiso 1.00 1 c R . .
H(43) H 0.5864 0.4842 0.9391 0.039 Uiso 1.00 1 c R . .
H(44) H 0.6072 0.4251 0.9671 0.040 Uiso 1.00 1 c R . .

loop_
_atom_site_aniso_label
_atom_site_aniso_U_11
_atom_site_aniso_U_22
_atom_site_aniso_U_33
_atom_site_aniso_U_12
_atom_site_aniso_U_13
_atom_site_aniso_U_23
Mo(1) 0.0160(2) 0.01785(13) 0.0164(1) -0.00076(11) -0.00140(13) 0.00167(12)
Cl(1) 0.0140(5) 0.0393(6) 0.0429(7) -0.0058(4) 0.0006(4) 0.0043(5)
Cl(2) 0.0260(5) 0.0250(5) 0.0268(5) -0.0029(4) -0.0002(4) 0.0088(4)
Cl(3) 0.0327(6) 0.0554(7) 0.0393(7) -0.0167(5) 0.0077(5) -0.0261(6)
Cl(4) 0.0155(4) 0.0387(5) 0.0345(6) -0.0008(4) -0.0056(4) 0.0029(4)
S(1) 0.0148(4) 0.0208(4) 0.0216(5) -0.0021(3) 0.0009(3) 0.0026(3)
S(2) 0.0127(4) 0.0234(4) 0.0281(5) 0.0010(3) 0.0015(4) 0.0086(4)
S(3) 0.0157(5) 0.0326(5) 0.0312(6) -0.0021(4) -0.0006(4) -0.0129(4)
S(4) 0.0154(5) 0.0235(4) 0.0207(5) -0.0007(3) -0.0034(3) -0.0008(4)
O(1) 0.028(2) 0.032(2) 0.019(2) -0.0064(12) -0.0006(12) -0.0045(11)
O(2) 0.031(2) 0.028(1) 0.022(2) -0.0034(12) -0.0032(12) 0.0113(12)
N(1) 0.021(2) 0.049(2) 0.029(2) 0.006(2) 0.001(2) -0.022(2)
N(2) 0.018(2) 0.024(2) 0.024(2) -0.0002(12) 0.0065(13) 0.0067(13)
C(1) 0.017(2) 0.022(2) 0.013(2) 0.0014(13) -0.001(1) -0.004(1)
C(2) 0.016(2) 0.016(2) 0.014(2) 0.0019(12) -0.0011(13) -0.0024(13)
C(3) 0.020(2) 0.020(2) 0.018(2) -0.002(1) -0.001(1) -0.003(1)
C(4) 0.026(2) 0.023(2) 0.018(2) 0.010(2) -0.006(2) -0.005(1)
C(5) 0.019(2) 0.029(2) 0.027(2) 0.009(2) -0.004(2) -0.004(2)
C(6) 0.015(2) 0.026(2) 0.022(2) -0.003(1) -0.002(1) -0.002(2)
C(7) 0.019(2) 0.019(2) 0.025(2) 0.001(1) 0.001(2) -0.004(2)
C(8) 0.015(2) 0.015(2) 0.023(2) 0.0020(13) -0.003(1) 0.002(1)
C(9) 0.016(2) 0.021(2) 0.030(2) 0.004(1) -0.004(2) 0.006(2)
C(10) 0.019(2) 0.024(2) 0.034(2) 0.003(1) 0.005(2) 0.006(2)
C(11) 0.026(2) 0.026(2) 0.026(2) 0.001(2) 0.005(2) -0.004(2)
C(12) 0.023(2) 0.026(2) 0.030(2) -0.006(2) -0.000(2) -0.002(2)
C(13) 0.046(3) 0.027(2) 0.069(4) 0.003(2) 0.025(3) -0.013(2)
C(14) 0.106(6) 0.067(4) 0.058(4) 0.049(4) 0.036(4) 0.027(3)
C(15) 0.044(3) 0.024(2) 0.036(3) 0.001(2) 0.013(2) -0.003(2)
C(16) 0.054(4) 0.046(3) 0.052(4) -0.012(3) 0.023(3) -0.013(3)
C(17) 0.022(2) 0.069(3) 0.047(3) 0.002(2) 0.013(2) -0.032(3)
C(18) 0.032(4) 0.156(8) 0.161(10) -0.037(4) 0.050(5) -0.105(8)
C(19) 0.037(3) 0.184(8) 0.037(3) 0.054(4) -0.016(3) -0.066(4)
C(20) 0.170(9) 0.36(2) 0.025(4) 0.222(11) -0.022(5) -0.031(6)
C(21) 0.030(2) 0.030(2) 0.029(2) 0.000(2) 0.013(2) 0.009(2)
C(22) 0.035(3) 0.036(2) 0.035(3) 0.005(2) 0.013(2) 0.000(2)
C(23) 0.020(2) 0.022(2) 0.028(2) -0.001(1) 0.003(2) 0.005(2)
C(24) 0.030(2) 0.044(3) 0.033(3) -0.001(2) -0.000(2) -0.006(2)
C(25) 0.021(2) 0.033(2) 0.029(2) -0.003(2) -0.002(2) 0.000(2)
C(26) 0.025(2) 0.045(3) 0.058(3) -0.009(2) 0.002(2) -0.008(3)
C(27) 0.026(2) 0.021(2) 0.035(3) 0.003(2) 0.003(2) 0.006(2)
C(28) 0.025(2) 0.029(2) 0.044(3) 0.002(2) 0.007(2) 0.001(2)

loop_
_atom_type_symbol
_atom_type_description
_atom_type_scat_dispersion_real
_atom_type_scat_dispersion_imag
_atom_type_scat_source
C C 0.003 0.002
;
International Tables for Crystallography
(1992, Vol. C, Tables 4.2.6.8 and 6.1.1.4)
;
H H 0.000 0.000
;
International Tables for Crystallography
(1992, Vol. C, Table 6.1.1.4)
;
Cl Cl 0.148 0.159
;
International Tables for Crystallography
(1992, Vol. C, Tables 4.2.6.8 and 6.1.1.4)
;
Mo Mo -1.683 0.686
;
International Tables for Crystallography
(1992, Vol. C, Tables 4.2.6.8 and 6.1.1.4)
;
N N 0.006 0.003
;
International Tables for Crystallography
(1992, Vol. C, Tables 4.2.6.8 and 6.1.1.4)
;
O O 0.011 0.006
;
International Tables for Crystallography
(1992, Vol. C, Tables 4.2.6.8 and 6.1.1.4)
;
S S 0.125 0.123
;
International Tables for Crystallography
(1992, Vol. C, Tables 4.2.6.8 and 6.1.1.4)
;

loop_
_geom_angle_atom_site_label_1
_geom_angle_atom_site_label_2
_geom_angle_atom_site_label_3
_geom_angle
_geom_angle_publ_flag
_geom_angle_site_symmetry_1
_geom_angle_site_symmetry_2
_geom_angle_site_symmetry_3
S(2) Mo(1) S(1) 78.86(3) ? . . .
S(3) Mo(1) S(1) 85.99(4) ? . . .
S(4) Mo(1) S(1) 158.75(5) ? . . .
O(1) Mo(1) S(1) 111.1(1) ? . . .
O(2) Mo(1) S(1) 82.0(1) ? . . .
Mo(1) S(1) C(1) 111.6(1) ? . . .
S(3) Mo(1) S(2) 85.72(4) ? . . .
S(4) Mo(1) S(2) 84.89(3) ? . . .
O(1) Mo(1) S(2) 87.7(1) ? . . .
O(2) Mo(1) S(2) 160.4(1) ? . . .
Mo(1) S(2) C(2) 108.2(1) ? . . .
S(4) Mo(1) S(3) 79.18(3) ? . . .
O(1) Mo(1) S(3) 160.1(1) ? . . .
O(2) Mo(1) S(3) 88.8(1) ? . . .
Mo(1) S(3) C(7) 108.5(1) ? . . .
O(1) Mo(1) S(4) 81.6(1) ? . . .
O(2) Mo(1) S(4) 112.6(1) ? . . .
Mo(1) S(4) C(8) 110.8(1) ? . . .
O(2) Mo(1) O(1) 103.2(1) ? . . .
Cl(1) C(6) C(1) 119.2(3) ? . . .
Cl(1) C(6) C(5) 117.4(3) ? . . .
Cl(2) C(3) C(2) 119.7(3) ? . . .
Cl(2) C(3) C(4) 117.4(3) ? . . .
Cl(3) C(12) C(7) 118.8(3) ? . . .
Cl(3) C(12) C(11) 117.8(3) ? . . .
Cl(4) C(9) C(8) 119.2(3) ? . . .
Cl(4) C(9) C(10) 117.9(3) ? . . .
S(1) C(1) C(6) 121.0(3) ? . . .
S(1) C(1) C(2) 121.1(3) ? . . .
S(2) C(2) C(1) 120.2(3) ? . . .
S(2) C(2) C(3) 121.8(3) ? . . .
S(3) C(7) C(12) 121.6(3) ? . . .
S(3) C(7) C(8) 120.5(3) ? . . .
S(4) C(8) C(7) 120.9(3) ? . . .
S(4) C(8) C(9) 121.0(3) ? . . .
N(1) C(13) C(14) 115.8(5) ? . . .
C(15) N(1) C(13) 110.4(4) ? . . .
C(17) N(1) C(13) 110.7(4) ? . . .
C(19) N(1) C(13) 107.5(5) ? . . .
N(1) C(15) C(16) 114.6(4) ? . . .
C(17) N(1) C(15) 106.0(4) ? . . .
C(19) N(1) C(15) 111.3(4) ? . . .
N(1) C(17) C(18) 114.7(5) ? . . .
C(19) N(1) C(17) 111.0(4) ? . . .
N(1) C(19) C(20) 114.3(7) ? . . .
N(2) C(21) C(22) 114.6(3) ? . . .
C(23) N(2) C(21) 110.9(3) ? . . .
C(25) N(2) C(21) 111.4(3) ? . . .
C(27) N(2) C(21) 107.0(3) ? . . .
N(2) C(23) C(24) 115.9(3) ? . . .
C(25) N(2) C(23) 106.4(3) ? . . .
C(27) N(2) C(23) 110.5(3) ? . . .
N(2) C(25) C(26) 115.2(4) ? . . .
C(27) N(2) C(25) 110.7(3) ? . . .
N(2) C(27) C(28) 114.8(4) ? . . .
C(6) C(1) C(2) 117.9(3) ? . . .
C(1) C(2) C(3) 117.9(3) ? . . .
C(1) C(6) C(5) 123.4(3) ? . . .
C(2) C(3) C(4) 122.8(4) ? . . .
C(3) C(4) C(5) 119.3(4) ? . . .
C(4) C(5) C(6) 118.7(4) ? . . .
C(12) C(7) C(8) 117.8(4) ? . . .
C(7) C(8) C(9) 118.1(3) ? . . .
C(7) C(12) C(11) 123.3(4) ? . . .
C(8) C(9) C(10) 122.9(4) ? . . .
C(9) C(10) C(11) 119.4(4) ? . . .
C(10) C(11) C(12) 118.5(4) ? . . .
N(1) C(13) H(5) 108.0827 ? . . .
N(1) C(13) H(6) 107.9123 ? . . .
N(1) C(15) H(11) 108.0556 ? . . .
N(1) C(15) H(10) 108.3206 ? . . .
N(1) C(17) H(15) 108.4483 ? . . .
N(1) C(17) H(16) 108.0057 ? . . .
N(1) C(19) H(20) 108.3540 ? . . .
N(1) C(19) H(21) 108.9403 ? . . .
N(2) C(21) H(25) 108.0261 ? . . .
N(2) C(21) H(26) 108.1982 ? . . .
N(2) C(23) H(30) 108.0621 ? . . .
N(2) C(23) H(31) 107.8271 ? . . .
N(2) C(25) H(36) 108.1940 ? . . .
N(2) C(25) H(35) 107.7216 ? . . .
N(2) C(27) H(40) 108.2863 ? . . .
N(2) C(27) H(41) 107.8992 ? . . .
C(3) C(4) H(1) 120.1455 ? . . .
C(4) C(5) H(2) 120.5800 ? . . .
H(1) C(4) C(5) 120.5592 ? . . .
H(2) C(5) C(6) 120.7413 ? . . .
C(9) C(10) H(3) 120.0923 ? . . .
C(10) C(11) H(4) 120.9890 ? . . .
H(3) C(10) C(11) 120.4831 ? . . .
H(4) C(11) C(12) 120.5529 ? . . .
H(5) C(13) C(14) 107.1400 ? . . .
H(6) C(13) C(14) 108.3402 ? . . .
C(13) C(14) H(7) 108.7726 ? . . .
C(13) C(14) H(9) 108.9687 ? . . .
C(13) C(14) H(8) 110.6732 ? . . .
H(6) C(13) H(5) 109.4521 ? . . .
H(9) C(14) H(7) 109.4805 ? . . .
H(8) C(14) H(7) 109.4658 ? . . .
H(9) C(14) H(8) 109.4601 ? . . .
H(11) C(15) C(16) 108.2337 ? . . .
H(10) C(15) C(16) 108.1074 ? . . .
C(15) C(16) H(12) 109.3888 ? . . .
C(15) C(16) H(14) 109.1329 ? . . .
C(15) C(16) H(13) 109.8782 ? . . .
H(11) C(15) H(10) 109.4641 ? . . .
H(14) C(16) H(12) 109.4905 ? . . .
H(13) C(16) H(12) 109.4693 ? . . .
H(14) C(16) H(13) 109.4668 ? . . .
H(15) C(17) C(18) 109.0254 ? . . .
H(16) C(17) C(18) 107.1080 ? . . .
C(17) C(18) H(17) 110.5862 ? . . .
C(17) C(18) H(19) 108.0383 ? . . .
C(17) C(18) H(18) 109.7785 ? . . .
H(16) C(17) H(15) 109.4599 ? . . .
H(19) C(18) H(17) 109.4641 ? . . .
H(18) C(18) H(17) 109.4742 ? . . .
H(19) C(18) H(18) 109.4755 ? . . .
H(20) C(19) C(20) 108.9384 ? . . .
H(21) C(19) C(20) 106.8205 ? . . .
C(19) C(20) H(22) 110.6920 ? . . .
C(19) C(20) H(24) 107.3334 ? . . .
C(19) C(20) H(23) 110.3660 ? . . .
H(21) C(19) H(20) 109.4663 ? . . .
H(24) C(20) H(22) 109.4790 ? . . .
H(23) C(20) H(22) 109.4699 ? . . .
H(24) C(20) H(23) 109.4652 ? . . .
H(25) C(21) C(22) 108.0728 ? . . .
H(26) C(21) C(22) 108.4224 ? . . .
C(21) C(22) H(27) 109.2654 ? . . .
C(21) C(22) H(29) 109.3063 ? . . .
C(21) C(22) H(28) 109.8424 ? . . .
H(26) C(21) H(25) 109.4565 ? . . .
H(29) C(22) H(27) 109.4600 ? . . .
H(28) C(22) H(27) 109.4724 ? . . .
H(29) C(22) H(28) 109.4801 ? . . .
H(30) C(23) C(24) 107.9771 ? . . .
H(31) C(23) C(24) 107.5193 ? . . .
C(23) C(24) H(32) 109.7403 ? . . .
C(23) C(24) H(34) 108.7310 ? . . .
C(23) C(24) H(33) 109.9375 ? . . .
H(31) C(23) H(30) 109.4657 ? . . .
H(34) C(24) H(32) 109.4677 ? . . .
H(33) C(24) H(32) 109.4763 ? . . .
H(34) C(24) H(33) 109.4718 ? . . .
H(36) C(25) C(26) 108.3472 ? . . .
H(35) C(25) C(26) 107.8197 ? . . .
C(25) C(26) H(37) 109.1576 ? . . .
C(25) C(26) H(39) 109.7207 ? . . .
C(25) C(26) H(38) 109.5389 ? . . .
H(36) C(25) H(35) 109.4557 ? . . .
H(39) C(26) H(37) 109.4742 ? . . .
H(38) C(26) H(37) 109.4692 ? . . .
H(39) C(26) H(38) 109.4662 ? . . .
C(27) C(28) H(42) 109.5046 ? . . .
H(40) C(27) C(28) 108.1870 ? . . .
H(41) C(27) C(28) 108.1392 ? . . .
C(27) C(28) H(44) 109.3549 ? . . .
C(27) C(28) H(43) 109.5596 ? . . .
H(41) C(27) H(40) 109.4619 ? . . .
H(44) C(28) H(42) 109.4724 ? . . .
H(43) C(28) H(42) 109.4685 ? . . .
H(44) C(28) H(43) 109.4673 ? . . .

loop_
_geom_bond_atom_site_label_1
_geom_bond_atom_site_label_2
_geom_bond_distance
_geom_bond_publ_flag
_geom_bond_site_symmetry_1
_geom_bond_site_symmetry_2
Mo(1) S(1) 2.4462(9) ? . .
Mo(1) S(2) 2.596(1) ? . .
Mo(1) S(3) 2.561(1) ? . .
Mo(1) S(4) 2.4486(9) ? . .
Mo(1) O(1) 1.739(3) ? . .
Mo(1) O(2) 1.726(3) ? . .
Cl(1) C(6) 1.756(4) ? . .
Cl(2) C(3) 1.746(4) ? . .
Cl(3) C(12) 1.742(4) ? . .
Cl(4) C(9) 1.750(4) ? . .
S(1) C(1) 1.755(4) ? . .
S(2) C(2) 1.741(3) ? . .
S(3) C(7) 1.728(4) ? . .
S(4) C(8) 1.750(4) ? . .
N(1) C(13) 1.502(6) ? . .
N(1) C(15) 1.510(6) ? . .
N(1) C(17) 1.528(6) ? . .
N(1) C(19) 1.507(7) ? . .
N(2) C(21) 1.514(6) ? . .
N(2) C(23) 1.520(5) ? . .
N(2) C(25) 1.510(6) ? . .
N(2) C(27) 1.517(5) ? . .
C(1) C(2) 1.421(5) ? . .
C(1) C(6) 1.397(5) ? . .
C(2) C(3) 1.397(5) ? . .
C(3) C(4) 1.388(6) ? . .
C(4) C(5) 1.386(6) ? . .
C(5) C(6) 1.380(6) ? . .
C(7) C(8) 1.417(5) ? . .
C(7) C(12) 1.394(6) ? . .
C(8) C(9) 1.407(5) ? . .
C(9) C(10) 1.380(6) ? . .
C(10) C(11) 1.386(6) ? . .
C(11) C(12) 1.398(6) ? . .
C(13) C(14) 1.502(9) ? . .
C(15) C(16) 1.515(8) ? . .
C(17) C(18) 1.51(1) ? . .
C(19) C(20) 1.52(2) ? . .
C(21) C(22) 1.531(6) ? . .
C(23) C(24) 1.517(6) ? . .
C(25) C(26) 1.512(7) ? . .
C(27) C(28) 1.518(7) ? . .
C(4) H(1) 0.9500 ? . .
C(5) H(2) 0.9501 ? . .
C(10) H(3) 0.9500 ? . .
C(11) H(4) 0.9500 ? . .
C(13) H(5) 0.9500 ? . .
C(13) H(6) 0.9500 ? . .
C(14) H(7) 0.9501 ? . .
C(14) H(8) 0.9501 ? . .
C(14) H(9) 0.9500 ? . .
C(15) H(10) 0.9500 ? . .
C(15) H(11) 0.9500 ? . .
C(16) H(12) 0.9501 ? . .
C(16) H(13) 0.9501 ? . .
C(16) H(14) 0.9499 ? . .
C(17) H(15) 0.9500 ? . .
C(17) H(16) 0.9500 ? . .
C(18) H(17) 0.9500 ? . .
C(18) H(18) 0.9501 ? . .
C(18) H(19) 0.9500 ? . .
C(19) H(20) 0.9498 ? . .
C(19) H(21) 0.9499 ? . .
C(20) H(22) 0.9501 ? . .
C(20) H(23) 0.9501 ? . .
C(20) H(24) 0.9501 ? . .
C(21) H(25) 0.9502 ? . .
C(21) H(26) 0.9501 ? . .
C(22) H(27) 0.9500 ? . .
C(22) H(28) 0.9499 ? . .
C(22) H(29) 0.9500 ? . .
C(23) H(30) 0.9500 ? . .
C(23) H(31) 0.9499 ? . .
C(24) H(32) 0.9500 ? . .
C(24) H(33) 0.9499 ? . .
C(24) H(34) 0.9501 ? . .
C(25) H(35) 0.9499 ? . .
C(25) H(36) 0.9499 ? . .
C(26) H(37) 0.9500 ? . .
C(26) H(38) 0.9499 ? . .
C(26) H(39) 0.9499 ? . .
C(27) H(40) 0.9501 ? . .
C(27) H(41) 0.9500 ? . .
C(28) H(42) 0.9501 ? . .
C(28) H(43) 0.9500 ? . .
C(28) H(44) 0.9500 ? . .
H(17) C(18) 0.9500 ? . .

loop_
_geom_torsion_atom_site_label_1
_geom_torsion_atom_site_label_2
_geom_torsion_atom_site_label_3
_geom_torsion_atom_site_label_4
_geom_torsion
_geom_torsion_publ_flag
_geom_torsion_site_symmetry_1
_geom_torsion_site_symmetry_2
_geom_torsion_site_symmetry_3
_geom_torsion_site_symmetry_4
S(2) Mo(1) S(1) C(1) -1.0(1) ? . . . .
S(3) Mo(1) S(1) C(1) -87.4(1) ? . . . .
S(4) Mo(1) S(1) C(1) -41.8(2) ? . . . .
O(1) Mo(1) S(1) C(1) 82.2(1) ? . . . .
O(2) Mo(1) S(1) C(1) -176.8(1) ? . . . .
S(1) Mo(1) S(2) C(2) 0.3(1) ? . . . .
S(3) Mo(1) S(2) C(2) 87.0(1) ? . . . .
S(4) Mo(1) S(2) C(2) 166.5(1) ? . . . .
O(1) Mo(1) S(2) C(2) -111.8(1) ? . . . .
O(2) Mo(1) S(2) C(2) 12.9(2) ? . . . .
S(1) Mo(1) S(3) C(7) 163.7(1) ? . . . .
S(2) Mo(1) S(3) C(7) 84.6(1) ? . . . .
S(4) Mo(1) S(3) C(7) -1.0(1) ? . . . .
O(1) Mo(1) S(3) C(7) 13.5(2) ? . . . .
O(2) Mo(1) S(3) C(7) -114.2(1) ? . . . .
S(1) Mo(1) S(4) C(8) -45.8(2) ? . . . .
S(2) Mo(1) S(4) C(8) -85.9(1) ? . . . .
S(3) Mo(1) S(4) C(8) 0.8(1) ? . . . .
O(1) Mo(1) S(4) C(8) -174.3(1) ? . . . .
O(2) Mo(1) S(4) C(8) 84.9(1) ? . . . .
Mo(1) S(1) C(1) C(2) 1.9(3) ? . . . .
Mo(1) S(1) C(1) C(6) -175.3(3) ? . . . .
Mo(1) S(2) C(2) C(1) 0.7(3) ? . . . .
Mo(1) S(2) C(2) C(3) 178.0(3) ? . . . .
Mo(1) S(3) C(7) C(8) 1.1(3) ? . . . .
Mo(1) S(3) C(7) C(12) 179.2(3) ? . . . .
Mo(1) S(4) C(8) C(7) -0.4(3) ? . . . .
Mo(1) S(4) C(8) C(9) 179.3(3) ? . . . .
C(15) N(1) C(13) C(14) 54.8(6) ? . . . .
C(17) N(1) C(13) C(14) -62.2(6) ? . . . .
C(19) N(1) C(13) C(14) 176.4(5) ? . . . .
C(13) N(1) C(15) C(16) 58.9(5) ? . . . .
C(17) N(1) C(15) C(16) 178.8(4) ? . . . .
C(19) N(1) C(15) C(16) -60.4(5) ? . . . .
C(13) N(1) C(17) C(18) -57.9(6) ? . . . .
C(15) N(1) C(17) C(18) -177.6(5) ? . . . .
C(19) N(1) C(17) C(18) 61.4(6) ? . . . .
C(13) N(1) C(19) C(20) -173.4(6) ? . . . .
C(15) N(1) C(19) C(20) -52.4(7) ? . . . .
C(17) N(1) C(19) C(20) 65.4(7) ? . . . .
C(23) N(2) C(21) C(22) -56.6(4) ? . . . .
C(25) N(2) C(21) C(22) 61.7(4) ? . . . .
C(27) N(2) C(21) C(22) -177.2(3) ? . . . .
C(21) N(2) C(23) C(24) -53.6(4) ? . . . .
C(25) N(2) C(23) C(24) -174.9(3) ? . . . .
C(27) N(2) C(23) C(24) 64.8(4) ? . . . .
C(21) N(2) C(25) C(26) 63.8(4) ? . . . .
C(23) N(2) C(25) C(26) -175.2(3) ? . . . .
C(27) N(2) C(25) C(26) -55.0(4) ? . . . .
C(21) N(2) C(27) C(28) -172.1(3) ? . . . .
C(23) N(2) C(27) C(28) 67.1(4) ? . . . .
C(25) N(2) C(27) C(28) -50.5(4) ? . . . .
S(1) C(1) C(2) S(2) -1.7(5) ? . . . .
S(1) C(1) C(2) C(3) -179.1(3) ? . . . .
C(6) C(1) C(2) S(2) 175.5(3) ? . . . .
C(6) C(1) C(2) C(3) -1.9(5) ? . . . .
S(1) C(1) C(6) Cl(1) -1.0(5) ? . . . .
S(1) C(1) C(6) C(5) 178.3(3) ? . . . .
C(2) C(1) C(6) Cl(1) -178.3(3) ? . . . .
C(2) C(1) C(6) C(5) 1.1(6) ? . . . .
S(2) C(2) C(3) Cl(2) 4.3(5) ? . . . .
S(2) C(2) C(3) C(4) -176.1(3) ? . . . .
C(1) C(2) C(3) Cl(2) -178.4(3) ? . . . .
C(1) C(2) C(3) C(4) 1.2(6) ? . . . .
Cl(2) C(3) C(4) C(5) 180.0(2) ? . . . .
C(2) C(3) C(4) C(5) 0.4(6) ? . . . .
C(3) C(4) C(5) C(6) -1.3(6) ? . . . .
C(4) C(5) C(6) Cl(1) 179.9(3) ? . . . .
C(4) C(5) C(6) C(1) 0.5(6) ? . . . .
S(3) C(7) C(8) S(4) -0.5(5) ? . . . .
S(3) C(7) C(8) C(9) 179.8(3) ? . . . .
C(12) C(7) C(8) S(4) -178.7(3) ? . . . .
C(12) C(7) C(8) C(9) 1.6(5) ? . . . .
S(3) C(7) C(12) Cl(3) -2.7(5) ? . . . .
S(3) C(7) C(12) C(11) -179.7(4) ? . . . .
C(8) C(7) C(12) Cl(3) 175.4(3) ? . . . .
C(8) C(7) C(12) C(11) -1.5(6) ? . . . .
S(4) C(8) C(9) Cl(4) 1.6(5) ? . . . .
S(4) C(8) C(9) C(10) -179.9(3) ? . . . .
C(7) C(8) C(9) Cl(4) -178.8(3) ? . . . .
C(7) C(8) C(9) C(10) -0.3(6) ? . . . .
Cl(4) C(9) C(10) C(11) 177.3(3) ? . . . .
C(8) C(9) C(10) C(11) -1.3(6) ? . . . .
C(9) C(10) C(11) C(12) 1.3(6) ? . . . .
C(10) C(11) C(12) Cl(3) -177.0(3) ? . . . .
C(10) C(11) C(12) C(7) 0.1(5) ? . . . .
